data_2208373
loop_
_publ_author_name
'Wu, Xiang-Hua'
'Ren, Yong'
'Yu, Guang-Ao'
'Liu, Sheng-Hua'

_publ_section_title
;[1,1'-Bis(diphenylphosphino)cobaltocenium-\k^2^<i>P</i>,<i>P</i>']chloro(\h^5^-pentamethylcyclopentadienyl)ruthenium(II)
 hexafluorophosphate dichloromethane hemisolvate
;
_journal_coeditor_code LH6573
_journal_issue 3
_journal_name_full 'Acta Crystallographica Section E'
_journal_page_first m426
_journal_page_last m428
_journal_paper_doi 10.1107/S1600536806003011
_journal_volume 62
_journal_year 2006
_chemical_formula_iupac '[Co Ru (C10 H20) Cl (C17 H14 P)2] P F6, 0.5CH2 Cl2'
_chemical_formula_moiety 'C44 H43 Cl Co P2 Ru +, P F6 -, 0.5C H2 Cl2'
_chemical_formula_sum 'C44.5 H44 Cl2 Co F6 P3 Ru'
_chemical_formula_weight 1016.61
_chemical_name_systematic
;
[1,1'-Bis(diphenylphosphino)cobaltocenium-\k^2^P,P']chloro(\h^5^-
pentamethylcyclopentadienyl)ruthenium(II) hexafluorophosphate dichloromethane
hemisolvate
;
_space_group_IT_number 15
_symmetry_cell_setting monoclinic
_symmetry_space_group_name_Hall '-C 2yc'
_symmetry_space_group_name_H-M 'C 1 2/c 1'
_atom_sites_solution_hydrogens geom
_atom_sites_solution_primary direct
_atom_sites_solution_secondary difmap
_audit_creation_method SHELXL-97
_cell_angle_alpha 90.00
_cell_angle_beta 106.629(2)
_cell_angle_gamma 90.00
_cell_formula_units_Z 8
_cell_length_a 22.0859(16)
_cell_length_b 19.8170(16)
_cell_length_c 20.7479(16)
_cell_measurement_reflns_used 9389
_cell_measurement_temperature 292(2)
_cell_measurement_theta_max 27.81
_cell_measurement_theta_min 2.25
_cell_volume 8701.1(12)
_computing_cell_refinement 'SAINT (Bruker, 1999)'
_computing_data_collection 'SMART (Bruker, 1997)'
_computing_data_reduction SAINT
_computing_molecular_graphics 'SHELXTL (Bruker, 2001)'
_computing_publication_material SHELXTL
_computing_structure_refinement 'SHELXL97 (Sheldrick, 1997)'
_computing_structure_solution 'SHELXS97 (Sheldrick, 1997)'
_diffrn_ambient_temperature 292(2)
_diffrn_measured_fraction_theta_full 0.997
_diffrn_measured_fraction_theta_max 0.997
_diffrn_measurement_device_type 'Bruker SMART-CCD area-detector'
_diffrn_measurement_method '\f and \w'
_diffrn_radiation_monochromator graphite
_diffrn_radiation_source 'fine-focus sealed tube'
_diffrn_radiation_type MoK\a
_diffrn_radiation_wavelength 0.71073
_diffrn_reflns_av_R_equivalents 0.0678
_diffrn_reflns_av_sigmaI/netI 0.0553
_diffrn_reflns_limit_h_max 28
_diffrn_reflns_limit_h_min -28
_diffrn_reflns_limit_k_max 25
_diffrn_reflns_limit_k_min -23
_diffrn_reflns_limit_l_max 26
_diffrn_reflns_limit_l_min -24
_diffrn_reflns_number 28478
_diffrn_reflns_theta_full 27.00
_diffrn_reflns_theta_max 27.0
_diffrn_reflns_theta_min 1.57
_diffrn_standards_number 0
_exptl_absorpt_coefficient_mu 1.019
_exptl_absorpt_correction_type none
_exptl_crystal_colour brown
_exptl_crystal_density_diffrn 1.552
_exptl_crystal_density_method 'not measured'
_exptl_crystal_description block
_exptl_crystal_F_000 4120
_exptl_crystal_size_max 0.40
_exptl_crystal_size_mid 0.30
_exptl_crystal_size_min 0.30
_refine_diff_density_max 1.213
_refine_diff_density_min -0.820
_refine_ls_extinction_method none
_refine_ls_goodness_of_fit_ref 1.035
_refine_ls_hydrogen_treatment constr
_refine_ls_matrix_type full
_refine_ls_number_parameters 524
_refine_ls_number_reflns 9465
_refine_ls_number_restraints 0
_refine_ls_restrained_S_all 1.035
_refine_ls_R_factor_all 0.0603
_refine_ls_R_factor_gt 0.0489
_refine_ls_shift/su_max 0.002
_refine_ls_shift/su_mean 0.000
_refine_ls_structure_factor_coef Fsqd
_refine_ls_weighting_details 'calc w=1/[\s^2^(Fo^2^)+(0.0877P)^2^] where P=(Fo^2^+2Fc^2^)/3'
_refine_ls_weighting_scheme calc
_refine_ls_wR_factor_gt 0.1379
_refine_ls_wR_factor_ref 0.1443
_reflns_number_gt 7551
_reflns_number_total 9465
_reflns_threshold_expression I>2\s(I)
_cod_data_source_file lh6573.cif
_cod_data_source_block I
_cod_depositor_comments
;
The following automatic conversions were performed:
'_symmetry_cell_setting' value 'Monoclinic' changed to 'monoclinic'
according to '/home/saulius/struct/CIF-dictionaries/cif_core.dic'
dictionary named 'cif_core.dic' version 2.4.1 from 2010-06-29.

Automatic conversion script
Id: cif_fix_enum 1527 2010-12-29 10:47:43Z saulius 

The following automatic conversions were performed:

'_symmetry_cell_setting' value 'Monoclinic' changed to 'monoclinic'
according to /home/saulius/struct/CIF-dictionaries/cif_core.dic
dictionary named 'cif_core.dic' version 2.4.1 from 2010-06-29.

Automatic conversion script
Id: cif_fix_values 1715 2011-07-08 13:25:40Z adriana 
;
_cod_original_sg_symbol_H-M 'C 2/c'
_cod_original_formula_sum 'C44.50 H44 Cl2 Co F6 P3 Ru'
_cod_database_code 2208373
_cod_database_fobs_code 2208373

loop_
_symmetry_equiv_pos_as_xyz
'x, y, z'
'-x, y, -z+1/2'
'x+1/2, y+1/2, z'
'-x+1/2, y+1/2, -z+1/2'
'-x, -y, -z'
'x, -y, z-1/2'
'-x+1/2, -y+1/2, -z'
'x+1/2, -y+1/2, z-1/2'

loop_
_atom_site_label
_atom_site_fract_x
_atom_site_fract_y
_atom_site_fract_z
_atom_site_U_iso_or_equiv
_atom_site_adp_type
_atom_site_calc_flag
_atom_site_refinement_flags
_atom_site_occupancy
_atom_site_type_symbol
C1 0.7722(2) 0.4261(2) 0.7050(2) 0.0571(11) Uani d . 1 C
H1A 0.7515 0.4684 0.7070 0.086 Uiso calc R 1 H
H1B 0.7410 0.3912 0.6908 0.086 Uiso calc R 1 H
H1C 0.7965 0.4296 0.6735 0.086 Uiso calc R 1 H
C2 0.8113(2) 0.2773(2) 0.7596(2) 0.0636(13) Uani d . 1 C
H2A 0.7716 0.2846 0.7264 0.095 Uiso calc R 1 H
H2B 0.8063 0.2439 0.7912 0.095 Uiso calc R 1 H
H2C 0.8419 0.2618 0.7381 0.095 Uiso calc R 1 H
C3 0.9243(2) 0.2885(2) 0.8913(3) 0.0642(13) Uani d . 1 C
H3A 0.9523 0.3035 0.9333 0.096 Uiso calc R 1 H
H3B 0.9486 0.2700 0.8638 0.096 Uiso calc R 1 H
H3C 0.8964 0.2546 0.8995 0.096 Uiso calc R 1 H
C4 0.95359(19) 0.4463(3) 0.9214(2) 0.0633(13) Uani d . 1 C
H4A 0.9697 0.4148 0.9573 0.095 Uiso calc R 1 H
H4B 0.9411 0.4870 0.9391 0.095 Uiso calc R 1 H
H4C 0.9858 0.4565 0.9001 0.095 Uiso calc R 1 H
C5 0.8562(2) 0.5303(2) 0.8115(2) 0.0563(11) Uani d . 1 C
H5A 0.8938 0.5408 0.7992 0.085 Uiso calc R 1 H
H5B 0.8571 0.5531 0.8526 0.085 Uiso calc R 1 H
H5C 0.8198 0.5447 0.7764 0.085 Uiso calc R 1 H
C6 0.81530(19) 0.4092(2) 0.77371(19) 0.0412(9) Uani d . 1 C
C7 0.83359(19) 0.34199(19) 0.7959(2) 0.0433(9) Uani d . 1 C
C8 0.88609(18) 0.3474(2) 0.8555(2) 0.0441(9) Uani d . 1 C
C9 0.89776(17) 0.4163(2) 0.8709(2) 0.0426(9) Uani d . 1 C
C10 0.85268(17) 0.45520(18) 0.82132(19) 0.0395(8) Uani d . 1 C
C11 0.87050(17) 0.4284(2) 1.04476(18) 0.0412(9) Uani d . 1 C
C12 0.90636(19) 0.3716(2) 1.0415(2) 0.0504(10) Uani d . 1 C
H12 0.8975 0.3471 1.0017 0.061 Uiso calc R 1 H
C13 0.9550(2) 0.3505(3) 1.0962(2) 0.0643(12) Uani d . 1 C
H13 0.9783 0.3121 1.0932 0.077 Uiso calc R 1 H
C14 0.9686(2) 0.3876(3) 1.1559(2) 0.0720(15) Uani d . 1 C
H14 1.0016 0.3744 1.1928 0.086 Uiso calc R 1 H
C15 0.9337(2) 0.4428(3) 1.1600(2) 0.0670(14) Uani d . 1 C
H15 0.9430 0.4672 1.1999 0.080 Uiso calc R 1 H
C16 0.8841(2) 0.4638(2) 1.1052(2) 0.0567(11) Uani d . 1 C
H16 0.8602 0.5013 1.1091 0.068 Uiso calc R 1 H
C17 0.81034(18) 0.54429(18) 0.96869(18) 0.0387(8) Uani d . 1 C
C18 0.8670(2) 0.5783(2) 0.9945(2) 0.0538(11) Uani d . 1 C
H18 0.9037 0.5543 1.0145 0.065 Uiso calc R 1 H
C19 0.8688(2) 0.6480(2) 0.9904(3) 0.0710(14) Uani d . 1 C
H19 0.9068 0.6705 1.0084 0.085 Uiso calc R 1 H
C20 0.8159(3) 0.6837(2) 0.9606(3) 0.0731(15) Uani d . 1 C
H20 0.8180 0.7305 0.9578 0.088 Uiso calc R 1 H
C21 0.7597(2) 0.6514(2) 0.9347(2) 0.0603(12) Uani d . 1 C
H21 0.7234 0.6761 0.9147 0.072 Uiso calc R 1 H
C22 0.7565(2) 0.5818(2) 0.93815(19) 0.0442(9) Uani d . 1 C
H22 0.7181 0.5600 0.9199 0.053 Uiso calc R 1 H
C23 0.74446(16) 0.44274(17) 1.01726(17) 0.0351(8) Uani d . 1 C
C24 0.73746(18) 0.38087(19) 1.05133(19) 0.0418(9) Uani d . 1 C
H24 0.7608 0.3389 1.0509 0.050 Uiso calc R 1 H
C25 0.6906(2) 0.3911(2) 1.0848(2) 0.0496(10) Uani d . 1 C
H25 0.6759 0.3571 1.1112 0.060 Uiso calc R 1 H
C26 0.6679(2) 0.4571(2) 1.0730(2) 0.0507(10) Uani d . 1 C
H26 0.6348 0.4773 1.0896 0.061 Uiso calc R 1 H
C27 0.70113(18) 0.48984(19) 1.03214(19) 0.0428(9) Uani d . 1 C
H27 0.6943 0.5363 1.0156 0.051 Uiso calc R 1 H
C28 0.63710(16) 0.38478(17) 0.88463(17) 0.0333(7) Uani d . 1 C
C29 0.59421(17) 0.4340(2) 0.89517(19) 0.0430(9) Uani d . 1 C
H29 0.5893 0.4798 0.8765 0.052 Uiso calc R 1 H
C30 0.55975(19) 0.4066(2) 0.9369(2) 0.0538(11) Uani d . 1 C
H30 0.5272 0.4299 0.9521 0.065 Uiso calc R 1 H
C31 0.58153(19) 0.3403(2) 0.9541(2) 0.0523(10) Uani d . 1 C
H31 0.5667 0.3096 0.9833 0.063 Uiso calc R 1 H
C32 0.62962(18) 0.32604(19) 0.92268(18) 0.0422(9) Uani d . 1 C
H32 0.6533 0.2837 0.9261 0.051 Uiso calc R 1 H
C33 0.65904(17) 0.32505(19) 0.77038(18) 0.0399(8) Uani d . 1 C
C34 0.6348(2) 0.3357(2) 0.7021(2) 0.0521(10) Uani d . 1 C
H34 0.6311 0.3793 0.6849 0.063 Uiso calc R 1 H
C35 0.6156(3) 0.2799(3) 0.6584(2) 0.0738(15) Uani d . 1 C
H35 0.5996 0.2872 0.6124 0.089 Uiso calc R 1 H
C36 0.6200(3) 0.2166(3) 0.6824(3) 0.0709(14) Uani d . 1 C
H36 0.6064 0.1805 0.6532 0.085 Uiso calc R 1 H
C37 0.6449(2) 0.2051(2) 0.7509(3) 0.0635(13) Uani d . 1 C
H37 0.6489 0.1614 0.7678 0.076 Uiso calc R 1 H
C38 0.6639(2) 0.2598(2) 0.7942(2) 0.0496(10) Uani d . 1 C
H38 0.6801 0.2520 0.8401 0.059 Uiso calc R 1 H
C39 0.65399(16) 0.47018(18) 0.78400(17) 0.0362(8) Uani d . 1 C
C40 0.69141(18) 0.52656(19) 0.78776(19) 0.0419(9) Uani d . 1 C
H40 0.7339 0.5243 0.8120 0.050 Uiso calc R 1 H
C41 0.6675(2) 0.5862(2) 0.7565(2) 0.0556(11) Uani d . 1 C
H41 0.6935 0.6239 0.7605 0.067 Uiso calc R 1 H
C42 0.6048(2) 0.5896(2) 0.7193(2) 0.0619(13) Uani d . 1 C
H42 0.5884 0.6293 0.6972 0.074 Uiso calc R 1 H
C43 0.5664(2) 0.5332(2) 0.7151(2) 0.0590(12) Uani d . 1 C
H43 0.5241 0.5355 0.6901 0.071 Uiso calc R 1 H
C44 0.59003(18) 0.4744(2) 0.74713(19) 0.0493(10) Uani d . 1 C
H44 0.5637 0.4372 0.7445 0.059 Uiso calc R 1 H
C45 0.5000 0.8038(10) 0.7500 0.248(11) Uani d S 1 C
H45A 0.4769 0.7757 0.7731 0.298 Uiso calc PR 0.50 H
H45B 0.5231 0.7757 0.7269 0.298 Uiso calc PR 0.50 H
Cl1 0.78645(4) 0.28894(4) 0.93425(5) 0.0409(2) Uani d . 1 Cl
Cl2 0.5520(2) 0.8654(3) 0.8072(3) 0.314(3) Uani d . 1 Cl
Co1 0.65440(2) 0.40678(2) 0.98453(3) 0.03609(14) Uani d . 1 Co
F1 0.5888(2) 0.5910(2) 0.9061(2) 0.1431(18) Uani d . 1 F
F2 0.63084(19) 0.6539(3) 0.9887(4) 0.207(3) Uani d . 1 F
F3 0.5625(3) 0.5862(3) 0.9981(4) 0.232(4) Uani d . 1 F
F4 0.53906(16) 0.69528(19) 0.99310(19) 0.1082(12) Uani d . 1 F
F5 0.4938(3) 0.6264(4) 0.9183(4) 0.243(4) Uani d . 1 F
F6 0.5594(5) 0.6929(4) 0.8979(4) 0.317(6) Uani d . 1 F
P1 0.80407(4) 0.45218(4) 0.97122(4) 0.0319(2) Uani d . 1 P
P2 0.69018(4) 0.39458(4) 0.83042(4) 0.0299(2) Uani d . 1 P
P3 0.56308(6) 0.64186(6) 0.94953(7) 0.0587(3) Uani d . 1 P
Ru1 0.798633(12) 0.391664(13) 0.873872(13) 0.02802(10) Uani d . 1 Ru

loop_
_atom_site_aniso_label
_atom_site_aniso_U_11
_atom_site_aniso_U_22
_atom_site_aniso_U_33
_atom_site_aniso_U_12
_atom_site_aniso_U_13
_atom_site_aniso_U_23
C1 0.062(3) 0.070(3) 0.040(2) 0.003(2) 0.015(2) 0.012(2)
C2 0.078(3) 0.047(3) 0.076(3) -0.004(2) 0.039(3) -0.020(2)
C3 0.059(3) 0.061(3) 0.079(3) 0.028(2) 0.031(3) 0.018(2)
C4 0.036(2) 0.082(3) 0.073(3) -0.013(2) 0.015(2) 0.000(3)
C5 0.060(3) 0.038(2) 0.080(3) -0.008(2) 0.033(2) 0.010(2)
C6 0.044(2) 0.044(2) 0.040(2) -0.0001(17) 0.0194(17) 0.0047(16)
C7 0.049(2) 0.040(2) 0.048(2) 0.0040(17) 0.0263(19) 0.0020(16)
C8 0.040(2) 0.044(2) 0.055(2) 0.0109(17) 0.0258(19) 0.0089(17)
C9 0.0310(19) 0.053(2) 0.049(2) 0.0013(17) 0.0191(17) 0.0029(18)
C10 0.038(2) 0.038(2) 0.046(2) -0.0006(16) 0.0184(17) 0.0085(16)
C11 0.0330(19) 0.055(2) 0.0326(19) 0.0000(17) 0.0051(15) 0.0049(16)
C12 0.044(2) 0.052(2) 0.049(2) 0.0036(19) 0.0032(19) 0.0036(19)
C13 0.050(3) 0.064(3) 0.066(3) 0.009(2) -0.003(2) 0.012(2)
C14 0.048(3) 0.111(5) 0.044(3) -0.001(3) -0.007(2) 0.017(3)
C15 0.063(3) 0.099(4) 0.032(2) -0.009(3) 0.003(2) -0.005(2)
C16 0.050(3) 0.076(3) 0.039(2) 0.004(2) 0.0059(19) -0.006(2)
C17 0.044(2) 0.0308(18) 0.044(2) -0.0069(16) 0.0156(17) -0.0035(15)
C18 0.043(2) 0.047(2) 0.068(3) -0.0091(19) 0.012(2) -0.004(2)
C19 0.061(3) 0.048(3) 0.104(4) -0.026(2) 0.022(3) -0.017(3)
C20 0.100(4) 0.030(2) 0.101(4) -0.014(3) 0.046(3) -0.008(2)
C21 0.070(3) 0.040(2) 0.074(3) 0.006(2) 0.026(3) 0.003(2)
C22 0.048(2) 0.040(2) 0.046(2) -0.0043(18) 0.0149(18) 0.0020(17)
C23 0.0358(19) 0.0337(19) 0.0352(18) -0.0013(15) 0.0092(15) -0.0007(14)
C24 0.045(2) 0.042(2) 0.038(2) 0.0019(17) 0.0105(17) 0.0091(16)
C25 0.060(3) 0.055(3) 0.039(2) -0.008(2) 0.020(2) 0.0008(17)
C26 0.056(3) 0.055(3) 0.049(2) -0.002(2) 0.028(2) -0.0092(19)
C27 0.050(2) 0.037(2) 0.046(2) -0.0020(17) 0.0211(18) -0.0061(16)
C28 0.0279(18) 0.0336(18) 0.0371(19) -0.0024(14) 0.0074(15) 0.0022(14)
C29 0.0325(19) 0.047(2) 0.047(2) 0.0073(17) 0.0079(17) 0.0047(17)
C30 0.032(2) 0.071(3) 0.062(3) 0.0009(19) 0.018(2) -0.002(2)
C31 0.045(2) 0.059(3) 0.057(3) -0.019(2) 0.022(2) -0.003(2)
C32 0.045(2) 0.0322(19) 0.051(2) -0.0098(16) 0.0170(18) -0.0024(16)
C33 0.038(2) 0.038(2) 0.042(2) -0.0079(16) 0.0102(16) -0.0067(15)
C34 0.056(3) 0.052(2) 0.044(2) -0.005(2) 0.0059(19) -0.0017(18)
C35 0.084(4) 0.091(4) 0.041(3) -0.008(3) 0.010(2) -0.020(3)
C36 0.077(4) 0.061(3) 0.070(3) -0.017(3) 0.014(3) -0.029(3)
C37 0.077(3) 0.040(2) 0.077(3) -0.015(2) 0.028(3) -0.017(2)
C38 0.060(3) 0.039(2) 0.049(2) -0.0009(19) 0.014(2) -0.0059(17)
C39 0.0342(19) 0.0353(19) 0.0366(18) 0.0058(15) 0.0064(15) 0.0080(14)
C40 0.036(2) 0.043(2) 0.043(2) 0.0014(16) 0.0055(16) 0.0097(16)
C41 0.063(3) 0.035(2) 0.066(3) 0.005(2) 0.013(2) 0.0168(19)
C42 0.069(3) 0.048(3) 0.064(3) 0.017(2) 0.012(3) 0.026(2)
C43 0.045(2) 0.068(3) 0.058(3) 0.017(2) 0.005(2) 0.017(2)
C44 0.040(2) 0.058(3) 0.048(2) 0.0037(19) 0.0076(18) 0.0135(19)
C45 0.38(3) 0.24(2) 0.223(19) 0.000 0.26(2) 0.000
Cl1 0.0466(5) 0.0299(4) 0.0470(5) 0.0030(4) 0.0145(4) 0.0115(3)
Cl2 0.290(5) 0.359(7) 0.374(7) -0.093(5) 0.226(5) -0.107(5)
Co1 0.0362(3) 0.0334(3) 0.0421(3) -0.0005(2) 0.0168(2) 0.0018(2)
F1 0.181(5) 0.098(3) 0.153(4) 0.046(3) 0.052(4) -0.051(3)
F2 0.063(3) 0.247(6) 0.307(7) -0.031(3) 0.048(4) -0.175(6)
F3 0.250(7) 0.159(5) 0.371(10) 0.103(5) 0.222(8) 0.155(6)
F4 0.089(2) 0.114(3) 0.125(3) 0.022(2) 0.037(2) -0.045(2)
F5 0.119(4) 0.266(7) 0.264(8) 0.001(5) -0.076(5) -0.158(6)
F6 0.579(14) 0.208(6) 0.312(8) 0.264(8) 0.364(10) 0.190(6)
P1 0.0288(4) 0.0308(5) 0.0347(5) -0.0010(3) 0.0067(4) 0.0005(3)
P2 0.0294(5) 0.0258(4) 0.0329(5) -0.0002(3) 0.0062(4) 0.0034(3)
P3 0.0511(7) 0.0432(7) 0.0776(8) 0.0063(5) 0.0119(6) -0.0112(6)
Ru1 0.02740(16) 0.02408(16) 0.03259(17) 0.00212(10) 0.00861(12) 0.00387(9)

loop_
_atom_type_symbol
_atom_type_description
_atom_type_scat_dispersion_real
_atom_type_scat_dispersion_imag
_atom_type_scat_source
C C 0.0033 0.0016 'International Tables Vol C Tables 4.2.6.8 and 6.1.1.4'
H H 0.0000 0.0000 'International Tables Vol C Tables 4.2.6.8 and 6.1.1.4'
P P 0.1023 0.0942 'International Tables Vol C Tables 4.2.6.8 and 6.1.1.4'
Cl Cl 0.1484 0.1585 'International Tables Vol C Tables 4.2.6.8 and 6.1.1.4'
Co Co 0.3494 0.9721 'International Tables Vol C Tables 4.2.6.8 and 6.1.1.4'
Ru Ru -1.2594 0.8363 'International Tables Vol C Tables 4.2.6.8 and 6.1.1.4'
F F 0.0171 0.0103 'International Tables Vol C Tables 4.2.6.8 and 6.1.1.4'

loop_
_geom_angle_atom_site_label_1
_geom_angle_atom_site_label_2
_geom_angle_atom_site_label_3
_geom_angle_site_symmetry_1
_geom_angle_site_symmetry_3
_geom_angle
_geom_angle_publ_flag
C6 C1 H1A . . 109.5 ?
C6 C1 H1B . . 109.5 ?
H1A C1 H1B . . 109.5 ?
C6 C1 H1C . . 109.5 ?
H1A C1 H1C . . 109.5 ?
H1B C1 H1C . . 109.5 ?
C7 C2 H2A . . 109.5 ?
C7 C2 H2B . . 109.5 ?
H2A C2 H2B . . 109.5 ?
C7 C2 H2C . . 109.5 ?
H2A C2 H2C . . 109.5 ?
H2B C2 H2C . . 109.5 ?
C8 C3 H3A . . 109.5 ?
C8 C3 H3B . . 109.5 ?
H3A C3 H3B . . 109.5 ?
C8 C3 H3C . . 109.5 ?
H3A C3 H3C . . 109.5 ?
H3B C3 H3C . . 109.5 ?
C9 C4 H4A . . 109.5 ?
C9 C4 H4B . . 109.5 ?
H4A C4 H4B . . 109.5 ?
C9 C4 H4C . . 109.5 ?
H4A C4 H4C . . 109.5 ?
H4B C4 H4C . . 109.5 ?
C10 C5 H5A . . 109.5 ?
C10 C5 H5B . . 109.5 ?
H5A C5 H5B . . 109.5 ?
C10 C5 H5C . . 109.5 ?
H5A C5 H5C . . 109.5 ?
H5B C5 H5C . . 109.5 ?
C10 C6 C7 . . 108.6(3) ?
C10 C6 C1 . . 126.7(4) ?
C7 C6 C1 . . 123.8(4) ?
C10 C6 Ru1 . . 70.8(2) ?
C7 C6 Ru1 . . 70.3(2) ?
C1 C6 Ru1 . . 133.2(3) ?
C6 C7 C8 . . 107.0(3) ?
C6 C7 C2 . . 127.9(4) ?
C8 C7 C2 . . 124.4(4) ?
C6 C7 Ru1 . . 72.3(2) ?
C8 C7 Ru1 . . 72.7(2) ?
C2 C7 Ru1 . . 128.0(3) ?
C9 C8 C7 . . 108.5(3) ?
C9 C8 C3 . . 126.7(4) ?
C7 C8 C3 . . 124.6(4) ?
C9 C8 Ru1 . . 72.2(2) ?
C7 C8 Ru1 . . 69.8(2) ?
C3 C8 Ru1 . . 127.3(3) ?
C8 C9 C10 . . 108.3(3) ?
C8 C9 C4 . . 127.3(4) ?
C10 C9 C4 . . 123.5(4) ?
C8 C9 Ru1 . . 71.4(2) ?
C10 C9 Ru1 . . 69.9(2) ?
C4 C9 Ru1 . . 132.7(3) ?
C6 C10 C9 . . 107.4(3) ?
C6 C10 C5 . . 125.5(4) ?
C9 C10 C5 . . 125.2(4) ?
C6 C10 Ru1 . . 72.0(2) ?
C9 C10 Ru1 . . 72.8(2) ?
C5 C10 Ru1 . . 132.9(3) ?
C12 C11 C16 . . 118.2(4) ?
C12 C11 P1 . . 119.7(3) ?
C16 C11 P1 . . 122.0(3) ?
C13 C12 C11 . . 121.6(4) ?
C13 C12 H12 . . 119.2 ?
C11 C12 H12 . . 119.2 ?
C12 C13 C14 . . 119.1(5) ?
C12 C13 H13 . . 120.4 ?
C14 C13 H13 . . 120.4 ?
C15 C14 C13 . . 119.9(4) ?
C15 C14 H14 . . 120.0 ?
C13 C14 H14 . . 120.0 ?
C14 C15 C16 . . 121.1(4) ?
C14 C15 H15 . . 119.4 ?
C16 C15 H15 . . 119.4 ?
C11 C16 C15 . . 120.0(4) ?
C11 C16 H16 . . 120.0 ?
C15 C16 H16 . . 120.0 ?
C18 C17 C22 . . 118.3(4) ?
C18 C17 P1 . . 122.7(3) ?
C22 C17 P1 . . 118.9(3) ?
C19 C18 C17 . . 120.0(4) ?
C19 C18 H18 . . 120.0 ?
C17 C18 H18 . . 120.0 ?
C20 C19 C18 . . 120.9(4) ?
C20 C19 H19 . . 119.6 ?
C18 C19 H19 . . 119.6 ?
C19 C20 C21 . . 120.1(4) ?
C19 C20 H20 . . 119.9 ?
C21 C20 H20 . . 119.9 ?
C20 C21 C22 . . 120.2(4) ?
C20 C21 H21 . . 119.9 ?
C22 C21 H21 . . 119.9 ?
C21 C22 C17 . . 120.4(4) ?
C21 C22 H22 . . 119.8 ?
C17 C22 H22 . . 119.8 ?
C27 C23 C24 . . 106.0(3) ?
C27 C23 P1 . . 131.7(3) ?
C24 C23 P1 . . 122.1(3) ?
C27 C23 Co1 . . 69.6(2) ?
C24 C23 Co1 . . 68.6(2) ?
P1 C23 Co1 . . 129.52(18) yes
C25 C24 C23 . . 108.3(3) ?
C25 C24 Co1 . . 69.7(2) ?
C23 C24 Co1 . . 69.7(2) ?
C25 C24 H24 . . 125.9 ?
C23 C24 H24 . . 125.9 ?
Co1 C24 H24 . . 125.9 ?
C26 C25 C24 . . 108.9(3) ?
C26 C25 Co1 . . 70.1(2) ?
C24 C25 Co1 . . 69.4(2) ?
C26 C25 H25 . . 125.6 ?
C24 C25 H25 . . 125.6 ?
Co1 C25 H25 . . 125.6 ?
C25 C26 C27 . . 108.1(3) ?
C25 C26 Co1 . . 69.7(2) ?
C27 C26 Co1 . . 69.8(2) ?
C25 C26 H26 . . 125.9 ?
C27 C26 H26 . . 125.9 ?
Co1 C26 H26 . . 125.9 ?
C26 C27 C23 . . 108.7(3) ?
C26 C27 Co1 . . 69.2(2) ?
C23 C27 Co1 . . 69.3(2) ?
C26 C27 H27 . . 125.6 ?
C23 C27 H27 . . 125.6 ?
Co1 C27 H27 . . 125.6 ?
C29 C28 C32 . . 106.5(3) ?
C29 C28 P2 . . 126.0(3) ?
C32 C28 P2 . . 127.5(3) ?
C29 C28 Co1 . . 68.7(2) ?
C32 C28 Co1 . . 68.6(2) ?
P2 C28 Co1 . . 128.77(18) yes
C30 C29 C28 . . 109.2(4) ?
C30 C29 Co1 . . 70.3(2) ?
C28 C29 Co1 . . 70.4(2) ?
C30 C29 H29 . . 125.4 ?
C28 C29 H29 . . 125.4 ?
Co1 C29 H29 . . 125.4 ?
C31 C30 C29 . . 108.0(4) ?
C31 C30 Co1 . . 69.6(2) ?
C29 C30 Co1 . . 68.9(2) ?
C31 C30 H30 . . 126.0 ?
C29 C30 H30 . . 126.0 ?
Co1 C30 H30 . . 126.0 ?
C30 C31 C32 . . 108.3(3) ?
C30 C31 Co1 . . 70.0(2) ?
C32 C31 Co1 . . 69.1(2) ?
C30 C31 H31 . . 125.8 ?
C32 C31 H31 . . 125.8 ?
Co1 C31 H31 . . 125.8 ?
C31 C32 C28 . . 107.9(3) ?
C31 C32 Co1 . . 69.8(2) ?
C28 C32 Co1 . . 69.9(2) ?
C31 C32 H32 . . 126.1 ?
C28 C32 H32 . . 126.1 ?
Co1 C32 H32 . . 126.0 ?
C38 C33 C34 . . 118.6(4) ?
C38 C33 P2 . . 118.8(3) ?
C34 C33 P2 . . 122.5(3) ?
C33 C34 C35 . . 119.7(4) ?
C33 C34 H34 . . 120.1 ?
C35 C34 H34 . . 120.1 ?
C36 C35 C34 . . 121.0(4) ?
C36 C35 H35 . . 119.5 ?
C34 C35 H35 . . 119.5 ?
C35 C36 C37 . . 119.8(4) ?
C35 C36 H36 . . 120.1 ?
C37 C36 H36 . . 120.1 ?
C36 C37 C38 . . 119.5(5) ?
C36 C37 H37 . . 120.3 ?
C38 C37 H37 . . 120.3 ?
C33 C38 C37 . . 121.4(4) ?
C33 C38 H38 . . 119.3 ?
C37 C38 H38 . . 119.3 ?
C40 C39 C44 . . 118.4(3) ?
C40 C39 P2 . . 117.9(3) ?
C44 C39 P2 . . 123.6(3) ?
C41 C40 C39 . . 121.7(4) ?
C41 C40 H40 . . 119.1 ?
C39 C40 H40 . . 119.1 ?
C40 C41 C42 . . 119.5(4) ?
C40 C41 H41 . . 120.2 ?
C42 C41 H41 . . 120.2 ?
C41 C42 C43 . . 119.5(4) ?
C41 C42 H42 . . 120.3 ?
C43 C42 H42 . . 120.3 ?
C44 C43 C42 . . 120.9(4) ?
C44 C43 H43 . . 119.6 ?
C42 C43 H43 . . 119.6 ?
C43 C44 C39 . . 120.0(4) ?
C43 C44 H44 . . 120.0 ?
C39 C44 H44 . . 120.0 ?
Cl2 C45 Cl2 . 2_656 97.6(11) ?
Cl2 C45 H45A . . 112.2 ?
Cl2 C45 H45A 2_656 . 112.2 ?
Cl2 C45 H45B . . 112.2 ?
Cl2 C45 H45B 2_656 . 112.2 ?
H45A C45 H45B . . 109.8 ?
C29 Co1 C24 . . 157.73(15) ?
C29 Co1 C32 . . 69.06(16) ?
C24 Co1 C32 . . 105.14(16) ?
C29 Co1 C25 . . 160.86(17) ?
C24 Co1 C25 . . 40.92(16) ?
C32 Co1 C25 . . 118.98(16) ?
C29 Co1 C26 . . 125.78(17) ?
C24 Co1 C26 . . 68.66(17) ?
C32 Co1 C26 . . 154.41(16) ?
C25 Co1 C26 . . 40.23(16) ?
C29 Co1 C31 . . 68.56(17) ?
C24 Co1 C31 . . 121.99(17) ?
C32 Co1 C31 . . 41.08(15) ?
C25 Co1 C31 . . 105.28(17) ?
C26 Co1 C31 . . 119.73(16) ?
C29 Co1 C23 . . 122.36(15) ?
C24 Co1 C23 . . 41.70(14) ?
C32 Co1 C23 . . 123.25(15) ?
C25 Co1 C23 . . 69.57(16) ?
C26 Co1 C23 . . 69.55(15) ?
C31 Co1 C23 . . 159.98(17) ?
C29 Co1 C30 . . 40.79(16) ?
C24 Co1 C30 . . 158.97(17) ?
C32 Co1 C30 . . 68.79(17) ?
C25 Co1 C30 . . 123.01(18) ?
C26 Co1 C30 . . 107.65(18) ?
C31 Co1 C30 . . 40.43(17) ?
C23 Co1 C30 . . 158.30(17) ?
C29 Co1 C27 . . 109.69(16) ?
C24 Co1 C27 . . 68.87(16) ?
C32 Co1 C27 . . 161.98(14) ?
C25 Co1 C27 . . 68.33(16) ?
C26 Co1 C27 . . 40.95(15) ?
C31 Co1 C27 . . 156.53(16) ?
C23 Co1 C27 . . 41.11(14) ?
C30 Co1 C27 . . 122.81(17) ?
C29 Co1 C28 . . 40.89(14) ?
C24 Co1 C28 . . 120.67(15) ?
C32 Co1 C28 . . 41.51(13) ?
C25 Co1 C28 . . 155.78(16) ?
C26 Co1 C28 . . 162.92(16) ?
C31 Co1 C28 . . 69.26(15) ?
C23 Co1 C28 . . 107.09(14) yes
C30 Co1 C28 . . 68.93(16) ?
C27 Co1 C28 . . 125.77(14) ?
C17 P1 C23 . . 100.76(16) ?
C17 P1 C11 . . 103.23(18) ?
C23 P1 C11 . . 93.56(16) ?
C17 P1 Ru1 . . 118.36(12) yes
C23 P1 Ru1 . . 122.09(12) yes
C11 P1 Ru1 . . 114.66(13) yes
C39 P2 C28 . . 98.51(16) ?
C39 P2 C33 . . 103.42(18) ?
C28 P2 C33 . . 98.78(16) ?
C39 P2 Ru1 . . 118.23(12) yes
C28 P2 Ru1 . . 121.80(12) yes
C33 P2 Ru1 . . 112.86(12) yes
F6 P3 F3 . . 175.1(6) ?
F6 P3 F2 . . 97.1(6) ?
F3 P3 F2 . . 87.2(4) ?
F6 P3 F5 . . 89.4(6) ?
F3 P3 F5 . . 86.4(5) ?
F2 P3 F5 . . 172.8(5) ?
F6 P3 F1 . . 88.7(3) ?
F3 P3 F1 . . 89.3(3) ?
F2 P3 F1 . . 86.8(3) ?
F5 P3 F1 . . 96.4(3) ?
F6 P3 F4 . . 89.9(3) ?
F3 P3 F4 . . 92.2(3) ?
F2 P3 F4 . . 91.7(2) ?
F5 P3 F4 . . 85.3(3) ?
F1 P3 F4 . . 177.8(3) ?
C7 Ru1 C10 . . 62.92(14) ?
C7 Ru1 C6 . . 37.43(13) ?
C10 Ru1 C6 . . 37.17(14) ?
C7 Ru1 C8 . . 37.53(14) ?
C10 Ru1 C8 . . 61.99(14) ?
C6 Ru1 C8 . . 61.71(14) ?
C7 Ru1 C9 . . 62.16(15) ?
C10 Ru1 C9 . . 37.31(13) ?
C6 Ru1 C9 . . 61.55(15) ?
C8 Ru1 C9 . . 36.39(14) ?
C7 Ru1 P2 . . 105.42(11) ?
C10 Ru1 P2 . . 115.94(10) ?
C6 Ru1 P2 . . 93.53(11) ?
C8 Ru1 P2 . . 142.09(11) ?
C9 Ru1 P2 . . 152.81(10) ?
C7 Ru1 P1 . . 157.44(11) ?
C10 Ru1 P1 . . 103.45(10) ?
C6 Ru1 P1 . . 138.24(10) ?
C8 Ru1 P1 . . 121.02(11) ?
C9 Ru1 P1 . . 95.90(11) ?
P2 Ru1 P1 . . 96.69(3) yes
C7 Ru1 Cl1 . . 96.71(10) ?
C10 Ru1 Cl1 . . 151.15(10) ?
C6 Ru1 Cl1 . . 132.53(10) ?
C8 Ru1 Cl1 . . 89.31(10) ?
C9 Ru1 Cl1 . . 116.29(10) ?
P2 Ru1 Cl1 . . 88.10(3) yes
P1 Ru1 Cl1 . . 88.29(3) yes

loop_
_geom_bond_atom_site_label_1
_geom_bond_atom_site_label_2
_geom_bond_site_symmetry_2
_geom_bond_distance
_geom_bond_publ_flag
C1 C6 . 1.508(5) yes
C1 H1A . 0.9600 ?
C1 H1B . 0.9600 ?
C1 H1C . 0.9600 ?
C2 C7 . 1.497(6) yes
C2 H2A . 0.9600 ?
C2 H2B . 0.9600 ?
C2 H2C . 0.9600 ?
C3 C8 . 1.505(5) yes
C3 H3A . 0.9600 ?
C3 H3B . 0.9600 ?
C3 H3C . 0.9600 ?
C4 C9 . 1.494(6) yes
C4 H4A . 0.9600 ?
C4 H4B . 0.9600 ?
C4 H4C . 0.9600 ?
C5 C10 . 1.506(5) yes
C5 H5A . 0.9600 ?
C5 H5B . 0.9600 ?
C5 H5C . 0.9600 ?
C6 C10 . 1.422(5) ?
C6 C7 . 1.429(5) ?
C6 Ru1 . 2.239(4) ?
C7 C8 . 1.437(6) ?
C7 Ru1 . 2.213(4) ?
C8 C9 . 1.409(6) ?
C8 Ru1 . 2.251(4) ?
C9 C10 . 1.435(5) ?
C9 Ru1 . 2.261(4) ?
C10 Ru1 . 2.223(3) ?
C11 C12 . 1.389(6) ?
C11 C16 . 1.392(6) ?
C11 P1 . 1.850(4) yes
C12 C13 . 1.385(6) ?
C12 H12 . 0.9300 ?
C13 C14 . 1.398(7) ?
C13 H13 . 0.9300 ?
C14 C15 . 1.354(7) ?
C14 H14 . 0.9300 ?
C15 C16 . 1.398(6) ?
C15 H15 . 0.9300 ?
C16 H16 . 0.9300 ?
C17 C18 . 1.387(5) ?
C17 C22 . 1.392(5) ?
C17 P1 . 1.833(4) yes
C18 C19 . 1.384(6) ?
C18 H18 . 0.9300 ?
C19 C20 . 1.355(7) ?
C19 H19 . 0.9300 ?
C20 C21 . 1.364(7) ?
C20 H20 . 0.9300 ?
C21 C22 . 1.382(6) ?
C21 H21 . 0.9300 ?
C22 H22 . 0.9300 ?
C23 C27 . 1.432(5) ?
C23 C24 . 1.445(5) ?
C23 P1 . 1.844(4) yes
C23 Co1 . 2.038(3) ?
C24 C25 . 1.416(6) ?
C24 Co1 . 2.023(4) ?
C24 H24 . 0.9800 ?
C25 C26 . 1.397(6) ?
C25 Co1 . 2.028(4) ?
C25 H25 . 0.9800 ?
C26 C27 . 1.426(5) ?
C26 Co1 . 2.034(4) ?
C26 H26 . 0.9800 ?
C27 Co1 . 2.041(4) ?
C27 H27 . 0.9800 ?
C28 C29 . 1.420(5) ?
C28 C32 . 1.442(5) ?
C28 P2 . 1.852(4) yes
C28 Co1 . 2.044(4) ?
C29 C30 . 1.416(6) ?
C29 Co1 . 2.021(4) ?
C29 H29 . 0.9800 ?
C30 C31 . 1.408(6) ?
C30 Co1 . 2.040(4) ?
C30 H30 . 0.9800 ?
C31 C32 . 1.425(5) ?
C31 Co1 . 2.035(4) ?
C31 H31 . 0.9800 ?
C32 Co1 . 2.026(4) ?
C32 H32 . 0.9800 ?
C33 C38 . 1.378(5) ?
C33 C34 . 1.380(5) ?
C33 P2 . 1.853(4) yes
C34 C35 . 1.416(6) ?
C34 H34 . 0.9300 ?
C35 C36 . 1.343(7) ?
C35 H35 . 0.9300 ?
C36 C37 . 1.388(7) ?
C36 H36 . 0.9300 ?
C37 C38 . 1.392(6) ?
C37 H37 . 0.9300 ?
C38 H38 . 0.9300 ?
C39 C40 . 1.379(5) ?
C39 C44 . 1.403(5) ?
C39 P2 . 1.836(3) yes
C40 C41 . 1.379(5) ?
C40 H40 . 0.9300 ?
C41 C42 . 1.381(7) ?
C41 H41 . 0.9300 ?
C42 C43 . 1.391(7) ?
C42 H42 . 0.9300 ?
C43 C44 . 1.370(6) ?
C43 H43 . 0.9300 ?
C44 H44 . 0.9300 ?
C45 Cl2 . 1.854(13) ?
C45 Cl2 2_656 1.854(13) ?
C45 H45A . 0.9700 ?
C45 H45B . 0.9700 ?
Cl1 Ru1 . 2.4451(9) yes
F1 P3 . 1.564(4) ?
F2 P3 . 1.504(4) ?
F3 P3 . 1.497(5) ?
F4 P3 . 1.579(3) ?
F5 P3 . 1.512(5) ?
F6 P3 . 1.459(5) ?
P1 Ru1 . 2.3222(9) yes
P2 Ru1 . 2.3061(9) yes

loop_
_geom_hbond_atom_site_label_D
_geom_hbond_atom_site_label_H
_geom_hbond_atom_site_label_A
_geom_hbond_site_symmetry_A
_geom_hbond_distance_DH
_geom_hbond_distance_HA
_geom_hbond_distance_DA
_geom_hbond_angle_DHA
_geom_hbond_publ_flag
C31 H31 F4 5_667 0.98 2.52 3.234(5) 130 yes
C35 H35 F4 6_565 0.93 2.48 3.398(6) 170 yes
C30 H30 F3 5_667 0.98 2.50 3.347(7) 144 yes
C24 H24 Cl1 7_657 0.98 2.79 3.433(4) 124 yes

loop_
_geom_torsion_atom_site_label_1
_geom_torsion_atom_site_label_2
_geom_torsion_atom_site_label_3
_geom_torsion_atom_site_label_4
_geom_torsion
_geom_torsion_publ_flag
C10 C6 C7 C8 -4.1(4) ?
C1 C6 C7 C8 165.7(4) ?
Ru1 C6 C7 C8 -64.9(2) ?
C10 C6 C7 C2 -174.5(4) ?
C1 C6 C7 C2 -4.7(6) ?
Ru1 C6 C7 C2 124.7(4) yes
C10 C6 C7 Ru1 60.7(3) ?
C1 C6 C7 Ru1 -129.5(4) ?
C6 C7 C8 C9 2.5(4) ?
C2 C7 C8 C9 173.3(3) ?
Ru1 C7 C8 C9 -62.1(2) yes
C6 C7 C8 C3 -173.4(3) ?
C2 C7 C8 C3 -2.5(6) ?
Ru1 C7 C8 C3 122.0(4) ?
C6 C7 C8 Ru1 64.6(2) ?
C2 C7 C8 Ru1 -124.6(4) ?
C7 C8 C9 C10 0.1(4) ?
C3 C8 C9 C10 175.8(4) ?
Ru1 C8 C9 C10 -60.5(2) ?
C7 C8 C9 C4 -169.3(4) ?
C3 C8 C9 C4 6.4(6) ?
Ru1 C8 C9 C4 130.1(4) ?
C7 C8 C9 Ru1 60.6(2) ?
C3 C8 C9 Ru1 -123.6(4) ?
C7 C6 C10 C9 4.2(4) ?
C1 C6 C10 C9 -165.2(4) ?
Ru1 C6 C10 C9 64.6(2) ?
C7 C6 C10 C5 169.2(3) ?
C1 C6 C10 C5 -0.3(6) ?
Ru1 C6 C10 C5 -130.4(4) ?
C7 C6 C10 Ru1 -60.4(2) ?
C1 C6 C10 Ru1 130.2(4) ?
C8 C9 C10 C6 -2.7(4) ?
C4 C9 C10 C6 167.2(4) ?
Ru1 C9 C10 C6 -64.1(2) ?
C8 C9 C10 C5 -167.7(4) ?
C4 C9 C10 C5 2.2(6) ?
Ru1 C9 C10 C5 130.8(4) ?
C8 C9 C10 Ru1 61.5(2) ?
C4 C9 C10 Ru1 -128.6(4) ?
C16 C11 C12 C13 -0.8(7) ?
P1 C11 C12 C13 -177.6(4) ?
C11 C12 C13 C14 -0.5(7) ?
C12 C13 C14 C15 1.0(8) ?
C13 C14 C15 C16 -0.2(8) ?
C12 C11 C16 C15 1.6(7) ?
P1 C11 C16 C15 178.3(3) ?
C14 C15 C16 C11 -1.1(8) ?
C22 C17 C18 C19 1.0(6) ?
P1 C17 C18 C19 179.3(3) ?
C17 C18 C19 C20 -0.9(7) ?
C18 C19 C20 C21 0.7(8) ?
C19 C20 C21 C22 -0.6(7) ?
C20 C21 C22 C17 0.7(6) ?
C18 C17 C22 C21 -0.9(6) ?
P1 C17 C22 C21 -179.3(3) ?
C27 C23 C24 C25 0.7(4) ?
P1 C23 C24 C25 176.7(3) ?
Co1 C23 C24 C25 -59.2(3) ?
C27 C23 C24 Co1 59.9(2) ?
P1 C23 C24 Co1 -124.1(3) yes
C23 C24 C25 C26 0.0(5) ?
Co1 C24 C25 C26 -59.2(3) yes
C23 C24 C25 Co1 59.2(3) yes
C24 C25 C26 C27 -0.7(5) ?
Co1 C25 C26 C27 -59.4(3) ?
C24 C25 C26 Co1 58.7(3) ?
C25 C26 C27 C23 1.1(5) ?
Co1 C26 C27 C23 -58.2(3) ?
C25 C26 C27 Co1 59.3(3) ?
C24 C23 C27 C26 -1.1(4) ?
P1 C23 C27 C26 -176.6(3) ?
Co1 C23 C27 C26 58.1(3) ?
C24 C23 C27 Co1 -59.2(2) ?
P1 C23 C27 Co1 125.3(3) ?
C32 C28 C29 C30 -1.5(4) ?
P2 C28 C29 C30 177.0(3) ?
Co1 C28 C29 C30 -59.9(3) yes
C32 C28 C29 Co1 58.3(2) ?
P2 C28 C29 Co1 -123.2(3) yes
C28 C29 C30 C31 1.2(5) ?
Co1 C29 C30 C31 -58.7(3) yes
C28 C29 C30 Co1 59.9(3) ?
C29 C30 C31 C32 -0.3(5) ?
Co1 C30 C31 C32 -58.6(3) ?
C29 C30 C31 Co1 58.3(3) ?
C30 C31 C32 C28 -0.6(5) ?
Co1 C31 C32 C28 -59.8(3) ?
C30 C31 C32 Co1 59.2(3) ?
C29 C28 C32 C31 1.3(4) ?
P2 C28 C32 C31 -177.1(3) ?
Co1 C28 C32 C31 59.7(3) ?
C29 C28 C32 Co1 -58.4(2) ?
P2 C28 C32 Co1 123.1(3) ?
C38 C33 C34 C35 0.0(6) ?
P2 C33 C34 C35 175.9(4) ?
C33 C34 C35 C36 0.6(8) ?
C34 C35 C36 C37 -1.3(8) ?
C35 C36 C37 C38 1.3(8) yes
C34 C33 C38 C37 0.0(6) ?
P2 C33 C38 C37 -176.0(3) ?
C36 C37 C38 C33 -0.7(7) ?
C44 C39 C40 C41 0.1(6) ?
P2 C39 C40 C41 -177.6(3) ?
C39 C40 C41 C42 -1.3(7) ?
C40 C41 C42 C43 1.4(7) ?
C41 C42 C43 C44 -0.3(7) ?
C42 C43 C44 C39 -1.0(7) ?
C40 C39 C44 C43 1.1(6) ?
P2 C39 C44 C43 178.6(3) ?
C30 C29 Co1 C24 160.1(4) yes
C28 C29 Co1 C24 40.2(5) ?
C30 C29 Co1 C32 81.4(3) ?
C28 C29 Co1 C32 -38.5(2) ?
C30 C29 Co1 C25 -37.3(6) ?
C28 C29 Co1 C25 -157.1(5) ?
C30 C29 Co1 C26 -74.7(3) ?
C28 C29 Co1 C26 165.4(2) ?
C30 C29 Co1 C31 37.2(3) ?
C28 C29 Co1 C31 -82.7(2) ?
C30 C29 Co1 C23 -161.7(2) ?
C28 C29 Co1 C23 78.5(2) ?
C28 C29 Co1 C30 -119.9(3) ?
C30 C29 Co1 C27 -117.8(3) ?
C28 C29 Co1 C27 122.4(2) ?
C30 C29 Co1 C28 119.9(3) ?
C25 C24 Co1 C29 171.4(4) ?
C23 C24 Co1 C29 51.8(5) yes
C25 C24 Co1 C32 -117.0(2) ?
C23 C24 Co1 C32 123.4(2) ?
C23 C24 Co1 C25 -119.6(3) ?
C25 C24 Co1 C26 36.8(2) ?
C23 C24 Co1 C26 -82.8(2) ?
C25 C24 Co1 C31 -75.8(3) ?
C23 C24 Co1 C31 164.6(2) ?
C25 C24 Co1 C23 119.6(3) ?
C25 C24 Co1 C30 -46.9(6) ?
C23 C24 Co1 C30 -166.5(4) ?
C25 C24 Co1 C27 80.9(2) ?
C23 C24 Co1 C27 -38.7(2) ?
C25 C24 Co1 C28 -159.2(2) ?
C23 C24 Co1 C28 81.3(2) ?
C31 C32 Co1 C29 -81.0(3) ?
C28 C32 Co1 C29 37.9(2) ?
C31 C32 Co1 C24 121.7(3) ?
C28 C32 Co1 C24 -119.5(2) ?
C31 C32 Co1 C25 79.8(3) ?
C28 C32 Co1 C25 -161.3(2) ?
C31 C32 Co1 C26 49.6(5) ?
C28 C32 Co1 C26 168.5(3) ?
C28 C32 Co1 C31 118.9(3) ?
C31 C32 Co1 C23 163.3(2) ?
C28 C32 Co1 C23 -77.8(2) ?
C31 C32 Co1 C30 -37.1(3) ?
C28 C32 Co1 C30 81.8(2) ?
C31 C32 Co1 C27 -170.4(5) ?
C28 C32 Co1 C27 -51.5(6) ?
C31 C32 Co1 C28 -118.9(3) ?
C26 C25 Co1 C29 -49.8(6) ?
C24 C25 Co1 C29 -170.1(5) ?
C26 C25 Co1 C24 120.2(3) ?
C26 C25 Co1 C32 -160.3(2) ?
C24 C25 Co1 C32 79.4(3) ?
C24 C25 Co1 C26 -120.2(3) ?
C26 C25 Co1 C31 -118.2(3) ?
C24 C25 Co1 C31 121.5(2) ?
C26 C25 Co1 C23 82.1(3) ?
C24 C25 Co1 C23 -38.1(2) ?
C26 C25 Co1 C30 -78.0(3) ?
C24 C25 Co1 C30 161.8(2) ?
C26 C25 Co1 C27 37.9(2) ?
C24 C25 Co1 C27 -82.3(2) ?
C26 C25 Co1 C28 168.5(3) ?
C24 C25 Co1 C28 48.3(5) ?
C25 C26 Co1 C29 162.0(2) ?
C27 C26 Co1 C29 -78.7(3) ?
C25 C26 Co1 C24 -37.4(2) ?
C27 C26 Co1 C24 81.9(2) ?
C25 C26 Co1 C32 43.0(5) ?
C27 C26 Co1 C32 162.3(3) ?
C27 C26 Co1 C25 119.3(4) ?
C25 C26 Co1 C31 78.2(3) ?
C27 C26 Co1 C31 -162.5(2) ?
C25 C26 Co1 C23 -82.2(3) ?
C27 C26 Co1 C23 37.2(2) ?
C25 C26 Co1 C30 120.6(3) ?
C27 C26 Co1 C30 -120.1(3) ?
C25 C26 Co1 C27 -119.3(4) ?
C25 C26 Co1 C28 -163.8(5) ?
C27 C26 Co1 C28 -44.5(6) ?
C30 C31 Co1 C29 -37.5(2) ?
C32 C31 Co1 C29 82.3(3) ?
C30 C31 Co1 C24 164.5(2) ?
C32 C31 Co1 C24 -75.6(3) ?
C30 C31 Co1 C32 -119.8(4) ?
C30 C31 Co1 C25 123.4(3) ?
C32 C31 Co1 C25 -116.8(3) ?
C30 C31 Co1 C26 82.4(3) ?
C32 C31 Co1 C26 -157.7(2) ?
C30 C31 Co1 C23 -164.5(4) ?
C32 C31 Co1 C23 -44.7(5) ?
C32 C31 Co1 C30 119.8(4) ?
C30 C31 Co1 C27 52.7(5) ?
C32 C31 Co1 C27 172.6(4) ?
C30 C31 Co1 C28 -81.5(3) ?
C32 C31 Co1 C28 38.4(2) ?
C27 C23 Co1 C29 83.2(2) ?
C24 C23 Co1 C29 -159.3(2) ?
P1 C23 Co1 C29 -44.7(3) ?
C27 C23 Co1 C24 -117.5(3) ?
P1 C23 Co1 C24 114.6(3) ?
C27 C23 Co1 C32 168.0(2) ?
C24 C23 Co1 C32 -74.5(3) ?
P1 C23 Co1 C32 40.1(3) ?
C27 C23 Co1 C25 -80.1(2) ?
C24 C23 Co1 C25 37.4(2) ?
P1 C23 Co1 C25 152.1(3) ?
C27 C23 Co1 C26 -37.0(2) ?
C24 C23 Co1 C26 80.5(2) ?
P1 C23 Co1 C26 -164.9(3) ?
C27 C23 Co1 C31 -158.5(4) ?
C24 C23 Co1 C31 -41.0(5) ?
P1 C23 Co1 C31 73.6(5) ?
C27 C23 Co1 C30 49.4(5) ?
C24 C23 Co1 C30 166.9(4) ?
P1 C23 Co1 C30 -78.4(5) ?
C24 C23 Co1 C27 117.5(3) ?
P1 C23 Co1 C27 -127.9(3) ?
C27 C23 Co1 C28 125.3(2) ?
C24 C23 Co1 C28 -117.2(2) ?
P1 C23 Co1 C28 -2.6(3) ?
C31 C30 Co1 C29 119.8(4) ?
C31 C30 Co1 C24 -39.1(6) ?
C29 C30 Co1 C24 -158.9(4) ?
C31 C30 Co1 C32 37.7(2) ?
C29 C30 Co1 C32 -82.1(3) ?
C31 C30 Co1 C25 -73.9(3) ?
C29 C30 Co1 C25 166.3(2) ?
C31 C30 Co1 C26 -115.4(3) ?
C29 C30 Co1 C26 124.8(3) ?
C29 C30 Co1 C31 -119.8(4) ?
C31 C30 Co1 C23 165.7(4) ?
C29 C30 Co1 C23 45.9(5) ?
C31 C30 Co1 C27 -157.8(2) ?
C29 C30 Co1 C27 82.3(3) ?
C31 C30 Co1 C28 82.4(3) ?
C29 C30 Co1 C28 -37.5(2) ?
C26 C27 Co1 C29 122.3(2) ?
C23 C27 Co1 C29 -117.0(2) ?
C26 C27 Co1 C24 -81.4(3) ?
C23 C27 Co1 C24 39.2(2) ?
C26 C27 Co1 C32 -154.9(5) ?
C23 C27 Co1 C32 -34.3(6) ?
C26 C27 Co1 C25 -37.3(2) ?
C23 C27 Co1 C25 83.3(2) ?
C23 C27 Co1 C26 120.6(3) ?
C26 C27 Co1 C31 41.0(5) ?
C23 C27 Co1 C31 161.6(4) ?
C26 C27 Co1 C23 -120.6(3) ?
C26 C27 Co1 C30 78.9(3) ?
C23 C27 Co1 C30 -160.5(2) ?
C26 C27 Co1 C28 165.3(2) ?
C23 C27 Co1 C28 -74.1(3) ?
C32 C28 Co1 C29 -118.8(3) ?
P2 C28 Co1 C29 119.7(3) yes
C29 C28 Co1 C24 -163.5(2) ?
C32 C28 Co1 C24 77.8(2) ?
P2 C28 Co1 C24 -43.8(3) ?
C29 C28 Co1 C32 118.8(3) ?
P2 C28 Co1 C32 -121.5(3) ?
C29 C28 Co1 C25 161.9(4) ?
C32 C28 Co1 C25 43.1(5) ?
P2 C28 Co1 C25 -78.4(4) ?
C29 C28 Co1 C26 -44.1(6) ?
C32 C28 Co1 C26 -162.9(5) ?
P2 C28 Co1 C26 75.6(6) ?
C29 C28 Co1 C31 80.8(3) ?
C32 C28 Co1 C31 -38.0(2) ?
P2 C28 Co1 C31 -159.5(3) ?
C29 C28 Co1 C23 -120.0(2) ?
C32 C28 Co1 C23 121.2(2) ?
P2 C28 Co1 C23 -0.3(3) ?
C29 C28 Co1 C30 37.4(2) ?
C32 C28 Co1 C30 -81.4(2) ?
P2 C28 Co1 C30 157.1(3) ?
C29 C28 Co1 C27 -78.6(3) ?
C32 C28 Co1 C27 162.6(2) ?
P2 C28 Co1 C27 41.1(3) ?
C18 C17 P1 C23 122.8(3) ?
C22 C17 P1 C23 -58.9(3) ?
C18 C17 P1 C11 26.5(4) ?
C22 C17 P1 C11 -155.2(3) ?
C18 C17 P1 Ru1 -101.4(3) ?
C22 C17 P1 Ru1 76.9(3) ?
C27 C23 P1 C17 15.4(4) ?
C24 C23 P1 C17 -159.4(3) ?
Co1 C23 P1 C17 112.9(2) ?
C27 C23 P1 C11 119.6(4) ?
C24 C23 P1 C11 -55.2(3) ?
Co1 C23 P1 C11 -142.9(2) ?
C27 C23 P1 Ru1 -118.2(3) ?
C24 C23 P1 Ru1 66.9(3) ?
Co1 C23 P1 Ru1 -20.8(3) ?
C12 C11 P1 C17 -139.6(3) ?
C16 C11 P1 C17 43.8(4) ?
C12 C11 P1 C23 118.5(3) ?
C16 C11 P1 C23 -58.2(4) ?
C12 C11 P1 Ru1 -9.4(4) ?
C16 C11 P1 Ru1 173.9(3) ?
C40 C39 P2 C28 121.3(3) ?
C44 C39 P2 C28 -56.2(3) ?
C40 C39 P2 C33 -137.5(3) ?
C44 C39 P2 C33 45.0(4) ?
C40 C39 P2 Ru1 -11.9(3) ?
C44 C39 P2 Ru1 170.5(3) ?
C29 C28 P2 C39 -14.0(4) ?
C32 C28 P2 C39 164.1(3) ?
Co1 C28 P2 C39 -104.4(2) ?
C29 C28 P2 C33 -119.1(3) ?
C32 C28 P2 C33 59.0(3) ?
Co1 C28 P2 C33 150.5(2) ?
C29 C28 P2 Ru1 116.9(3) ?
C32 C28 P2 Ru1 -64.9(3) ?
Co1 C28 P2 Ru1 26.5(3) ?
C38 C33 P2 C39 -164.1(3) ?
C34 C33 P2 C39 20.1(4) ?
C38 C33 P2 C28 -63.1(3) ?
C34 C33 P2 C28 121.1(4) ?
C38 C33 P2 Ru1 67.0(3) ?
C34 C33 P2 Ru1 -108.9(3) ?
C6 C7 Ru1 C10 -36.4(2) ?
C8 C7 Ru1 C10 78.5(2) ?
C2 C7 Ru1 C10 -161.1(4) ?
C8 C7 Ru1 C6 114.9(3) ?
C2 C7 Ru1 C6 -124.7(5) ?
C6 C7 Ru1 C8 -114.9(3) ?
C2 C7 Ru1 C8 120.4(5) ?
C6 C7 Ru1 C9 -78.7(2) ?
C8 C7 Ru1 C9 36.2(2) ?
C2 C7 Ru1 C9 156.6(4) ?
C6 C7 Ru1 P2 75.2(2) ?
C8 C7 Ru1 P2 -169.92(19) ?
C2 C7 Ru1 P2 -49.5(4) ?
C6 C7 Ru1 P1 -93.1(3) ?
C8 C7 Ru1 P1 21.8(4) ?
C2 C7 Ru1 P1 142.2(3) ?
C6 C7 Ru1 Cl1 165.1(2) ?
C8 C7 Ru1 Cl1 -80.0(2) ?
C2 C7 Ru1 Cl1 40.4(4) ?
C6 C10 Ru1 C7 36.7(2) yes
C9 C10 Ru1 C7 -78.8(2) ?
C5 C10 Ru1 C7 158.9(4) ?
C9 C10 Ru1 C6 -115.5(3) ?
C5 C10 Ru1 C6 122.2(5) ?
C6 C10 Ru1 C8 79.2(2) ?
C9 C10 Ru1 C8 -36.3(2) ?
C5 C10 Ru1 C8 -158.6(5) ?
C6 C10 Ru1 C9 115.5(3) ?
C5 C10 Ru1 C9 -122.3(5) ?
C6 C10 Ru1 P2 -58.1(2) ?
C9 C10 Ru1 P2 -173.57(19) ?
C5 C10 Ru1 P2 64.1(4) ?
C6 C10 Ru1 P1 -162.6(2) yes
C9 C10 Ru1 P1 82.0(2) ?
C5 C10 Ru1 P1 -40.4(4) ?
C6 C10 Ru1 Cl1 85.7(3) ?
C9 C10 Ru1 Cl1 -29.8(4) ?
C5 C10 Ru1 Cl1 -152.1(3) ?
C10 C6 Ru1 C7 -118.9(3) ?
C1 C6 Ru1 C7 118.3(5) ?
C7 C6 Ru1 C10 118.9(3) ?
C1 C6 Ru1 C10 -122.8(5) ?
C10 C6 Ru1 C8 -80.1(2) ?
C7 C6 Ru1 C8 38.9(2) ?
C1 C6 Ru1 C8 157.2(5) ?
C10 C6 Ru1 C9 -38.5(2) ?
C7 C6 Ru1 C9 80.4(3) ?
C1 C6 Ru1 C9 -161.3(5) ?
C10 C6 Ru1 P2 130.1(2) ?
C7 C6 Ru1 P2 -111.0(2) ?
C1 C6 Ru1 P2 7.3(4) ?
C10 C6 Ru1 P1 26.0(3) ?
C7 C6 Ru1 P1 144.9(2) ?
C1 C6 Ru1 P1 -96.8(4) ?
C10 C6 Ru1 Cl1 -139.24(18) ?
C7 C6 Ru1 Cl1 -20.3(3) ?
C1 C6 Ru1 Cl1 98.0(4) ?
C9 C8 Ru1 C7 118.3(3) ?
C3 C8 Ru1 C7 -118.7(5) ?
C9 C8 Ru1 C10 37.2(2) ?
C7 C8 Ru1 C10 -81.1(2) ?
C3 C8 Ru1 C10 160.2(5) ?
C9 C8 Ru1 C6 79.5(2) ?
C7 C8 Ru1 C6 -38.8(2) ?
C3 C8 Ru1 C6 -157.4(5) ?
C7 C8 Ru1 C9 -118.3(3) ?
C3 C8 Ru1 C9 123.0(5) ?
C9 C8 Ru1 P2 134.3(2) ?
C7 C8 Ru1 P2 15.9(3) yes
C3 C8 Ru1 P2 -102.7(4) ?
C9 C8 Ru1 P1 -52.1(2) ?
C7 C8 Ru1 P1 -170.43(18) ?
C3 C8 Ru1 P1 70.9(4) ?
C9 C8 Ru1 Cl1 -139.7(2) ?
C7 C8 Ru1 Cl1 102.0(2) ?
C3 C8 Ru1 Cl1 -16.7(4) ?
C8 C9 Ru1 C7 -37.3(2) ?
C10 C9 Ru1 C7 81.0(2) ?
C4 C9 Ru1 C7 -161.4(5) ?
C8 C9 Ru1 C10 -118.3(3) ?
C4 C9 Ru1 C10 117.6(5) ?
C8 C9 Ru1 C6 -80.0(2) ?
C10 C9 Ru1 C6 38.3(2) ?
C4 C9 Ru1 C6 155.9(5) ?
C10 C9 Ru1 C8 118.3(3) ?
C4 C9 Ru1 C8 -124.1(5) ?
C8 C9 Ru1 P2 -105.6(3) ?
C10 C9 Ru1 P2 12.7(4) ?
C4 C9 Ru1 P2 130.3(4) ?
C8 C9 Ru1 P1 137.2(2) ?
C10 C9 Ru1 P1 -104.5(2) ?
C4 C9 Ru1 P1 13.1(4) ?
C8 C9 Ru1 Cl1 46.1(2) ?
C10 C9 Ru1 Cl1 164.49(19) ?
C4 C9 Ru1 Cl1 -77.9(4) ?
C39 P2 Ru1 C7 -92.98(17) ?
C28 P2 Ru1 C7 144.98(16) ?
C33 P2 Ru1 C7 27.83(17) ?
C39 P2 Ru1 C10 -26.00(18) ?
C28 P2 Ru1 C10 -148.03(17) ?
C33 P2 Ru1 C10 94.81(17) ?
C39 P2 Ru1 C6 -56.92(17) ?
C28 P2 Ru1 C6 -178.95(16) ?
C33 P2 Ru1 C6 63.89(17) ?
C39 P2 Ru1 C8 -103.0(2) ?
C28 P2 Ru1 C8 135.0(2) ?
C33 P2 Ru1 C8 17.8(2) ?
C39 P2 Ru1 C9 -34.5(3) ?
C28 P2 Ru1 C9 -156.6(3) ?
C33 P2 Ru1 C9 86.3(3) ?
C39 P2 Ru1 P1 82.52(14) ?
C28 P2 Ru1 P1 -39.52(13) ?
C33 P2 Ru1 P1 -156.67(13) ?
C39 P2 Ru1 Cl1 170.58(14) ?
C28 P2 Ru1 Cl1 48.54(13) ?
C33 P2 Ru1 Cl1 -68.61(13) ?
C17 P1 Ru1 C7 79.5(3) ?
C23 P1 Ru1 C7 -154.4(3) ?
C11 P1 Ru1 C7 -42.8(3) ?
C17 P1 Ru1 C10 29.60(17) ?
C23 P1 Ru1 C10 155.69(17) ?
C11 P1 Ru1 C10 -92.68(17) ?
C17 P1 Ru1 C6 13.8(2) ?
C23 P1 Ru1 C6 139.9(2) ?
C11 P1 Ru1 C6 -108.5(2) ?
C17 P1 Ru1 C8 94.80(18) ?
C23 P1 Ru1 C8 -139.12(17) ?
C11 P1 Ru1 C8 -27.49(18) ?
C17 P1 Ru1 C9 66.71(17) ?
C23 P1 Ru1 C9 -167.20(17) ?
C11 P1 Ru1 C9 -55.57(17) ?
C17 P1 Ru1 P2 -89.15(14) ?
C23 P1 Ru1 P2 36.94(14) ?
C11 P1 Ru1 P2 148.57(14) ?
C17 P1 Ru1 Cl1 -177.03(14) ?
C23 P1 Ru1 Cl1 -50.94(14) ?
C11 P1 Ru1 Cl1 60.69(14) ?
